data_7221643
loop_
_publ_author_name
'Zhang, Liangliang'
'Zhang, Yu'
'Wang, Rongming'
'Kang, Zixi'
'Liu, Xiaobin'
'Sun, Daofeng'
'Meng, Qingguo'

_publ_section_title
;
 Solvent modulated assembly of two Zn metal--organic frameworks:
 syntheses, luminescence, and gas adsorption properties
;
_journal_issue 34
_journal_name_full CrystEngComm
_journal_page_first 6591
_journal_paper_doi 10.1039/C5CE00833F
_journal_volume 17
_journal_year 2015
_chemical_formula_moiety 'C24 H16 N8 O5 Zn2, C4 H9 N O'
_chemical_formula_sum 'C28 H25 N9 O6 Zn2'
_chemical_formula_weight 714.31
_chemical_name_systematic
;
 ? 
;
_space_group_crystal_system orthorhombic
_space_group_IT_number 61
_space_group_name_Hall '-P 2ac 2ab'
_space_group_name_H-M_alt 'P b c a'
_symmetry_space_group_name_Hall '-P 2ac 2ab'
_symmetry_space_group_name_H-M 'P b c a'
_atom_sites_solution_hydrogens geom
_atom_sites_solution_primary direct
_atom_sites_solution_secondary difmap
_audit_creation_date 2014-09-04
_audit_creation_method
;
Olex2 1.2
(compiled 2014.08.28 svn.r2986 for OlexSys, GUI svn.r4874)
;
_audit_update_record
;
2015-04-28 deposited with the CCDC.
2015-07-24 downloaded from the CCDC.
;
_cell_angle_alpha 90.00
_cell_angle_beta 90.00
_cell_angle_gamma 90.00
_cell_formula_units_Z 8
_cell_length_a 18.580(4)
_cell_length_b 9.962(2)
_cell_length_c 32.732(8)
_cell_measurement_temperature 293(2)
_cell_volume 6058(2)
_computing_molecular_graphics 'Olex2 (Dolomanov et al., 2009)'
_computing_publication_material 'Olex2 (Dolomanov et al., 2009)'
_computing_structure_refinement 'XL (Sheldrick, 2008)'
_computing_structure_solution 'SHELXS-97 (Sheldrick, 1990)'
_diffrn_ambient_temperature 293(2)
_diffrn_measured_fraction_theta_full 0.993
_diffrn_measured_fraction_theta_max 0.993
_diffrn_radiation_monochromator graphite
_diffrn_radiation_type MoK\a
_diffrn_radiation_wavelength 0.71073
_diffrn_reflns_av_R_equivalents 0.0245
_diffrn_reflns_av_unetI/netI 0.0200
_diffrn_reflns_limit_h_max 24
_diffrn_reflns_limit_h_min -17
_diffrn_reflns_limit_k_max 12
_diffrn_reflns_limit_k_min -9
_diffrn_reflns_limit_l_max 42
_diffrn_reflns_limit_l_min -41
_diffrn_reflns_number 34015
_diffrn_reflns_theta_full 27.62
_diffrn_reflns_theta_max 27.62
_diffrn_reflns_theta_min 2.19
_diffrn_source 'fine-focus sealed tube'
_exptl_absorpt_coefficient_mu 1.641
_exptl_absorpt_correction_T_max 0.8274
_exptl_absorpt_correction_T_min 0.5974
_exptl_crystal_density_diffrn 1.566
_exptl_crystal_density_method 'not measured'
_exptl_crystal_F_000 2912
_exptl_crystal_size_max 0.35
_exptl_crystal_size_mid 0.17
_exptl_crystal_size_min 0.12
_refine_diff_density_max 0.355
_refine_diff_density_min -0.469
_refine_diff_density_rms 0.063
_refine_ls_extinction_method none
_refine_ls_goodness_of_fit_ref 1.114
_refine_ls_hydrogen_treatment constr
_refine_ls_matrix_type full
_refine_ls_number_parameters 410
_refine_ls_number_reflns 6995
_refine_ls_number_restraints 30
_refine_ls_restrained_S_all 1.117
_refine_ls_R_factor_all 0.0408
_refine_ls_R_factor_gt 0.0342
_refine_ls_shift/su_max 0.001
_refine_ls_shift/su_mean 0.000
_refine_ls_structure_factor_coef Fsqd
_refine_ls_weighting_details 'calc w=1/[\s^2^(Fo^2^)+(0.0359P)^2^+5.8762P] where P=(Fo^2^+2Fc^2^)/3'
_refine_ls_weighting_scheme calc
_refine_ls_wR_factor_gt 0.0853
_refine_ls_wR_factor_ref 0.0881
_reflns_number_gt 6135
_reflns_number_total 6995
_reflns_threshold_expression >2sigma(I)
_cod_data_source_file c5ce00833f2.cif
_cod_data_source_block test
_cod_depositor_comments 'Adding full bibliography for 7221642--7221643.cif.'
_cod_database_code 7221643
_olex2_refinement_description
;
1. Fixed Uiso
 At 1.2 times of:
  All C(H) groups
 At 1.5 times of:
  All C(H,H,H) groups, All O(H,H) groups
2. Uiso/Uaniso restraints and constraints
C28 \\sim O5 \\sim C27 \\sim N9 \\sim C25 \\sim C26: within 1.7A with sigma of
0.005 and sigma for terminal atoms of 0.08
3.a Rotating group:
 O1W(H1WA,H1WB)
3.b Aromatic/amide H refined with riding coordinates:
 C1(H1), C2(H2), C3(H3), C4(H4), C7(H7), C8(H8), C9(H9), C10(H10), C12(H12),
 C15(H15), C16(H16), C20(H20), C21(H21), C24(H24)
3.c Idealised Me refined as rotating group:
 C25(H25A,H25B,H25C), C26(H26A,H26B,H26C), C28(H28A,H28B,H28C)
;
_olex2_submission_special_instructions 'No special instructions were received'

loop_
_space_group_symop_id
_space_group_symop_operation_xyz
1 'x, y, z'
2 '-x+1/2, -y, z+1/2'
3 'x+1/2, -y+1/2, -z'
4 '-x, y+1/2, -z+1/2'
5 '-x, -y, -z'
6 'x-1/2, y, -z-1/2'
7 '-x-1/2, y-1/2, z'
8 'x, -y-1/2, z-1/2'

loop_
_atom_site_label
_atom_site_type_symbol
_atom_site_fract_x
_atom_site_fract_y
_atom_site_fract_z
_atom_site_U_iso_or_equiv
_atom_site_adp_type
_atom_site_occupancy
_atom_site_calc_flag
_atom_site_refinement_flags_posn
Zn2 Zn 0.080698(18) 0.27461(3) 0.058596(8) 0.03680(9) Uani 1 d .
Zn1 Zn 0.064300(11) 0.02828(2) 0.218912(7) 0.01950(7) Uani 1 d .
O1 O 0.15914(8) 0.00156(17) 0.24001(6) 0.0373(4) Uani 1 d .
O1W O -0.00977(12) 0.3939(2) 0.06896(7) 0.0523(5) Uani 1 d .
H1WA H -0.0489 0.3453 0.0696 0.078 Uiso 1 d GR
H1WB H -0.0147 0.4531 0.0494 0.078 Uiso 1 d GR
O2 O 0.17325(10) -0.1760(2) 0.20044(7) 0.0497(5) Uani 1 d .
O3 O -0.06182(13) -0.38805(19) 0.02699(6) 0.0573(6) Uani 1 d .
O4 O -0.04453(13) -0.20054(19) -0.00712(6) 0.0517(5) Uani 1 d .
N1 N 0.14542(13) 0.4030(2) 0.09246(7) 0.0427(5) Uani 1 d .
N2 N 0.19015(14) 0.2225(2) 0.03979(7) 0.0472(6) Uani 1 d .
N3 N 0.05760(12) 0.12564(19) 0.09857(6) 0.0338(4) Uani 1 d .
N4 N 0.07054(11) 0.14159(19) 0.13808(6) 0.0318(4) Uani 1 d .
N5 N 0.05257(11) 0.03129(18) 0.15851(6) 0.0286(4) Uani 1 d .
N6 N 0.44534(9) -0.27662(18) 0.23467(6) 0.0253(4) Uani 1 d .
N7 N 0.50436(10) -0.21716(17) 0.24718(6) 0.0271(4) Uani 1 d .
N8 N 0.49020(9) -0.09167(17) 0.25846(6) 0.0261(4) Uani 1 d .
C1 C 0.2086(2) 0.1289(4) 0.01243(10) 0.0652(9) Uani 1 d .
H1 H 0.1725 0.0807 -0.0007 0.078 Uiso 1 calc R
C2 C 0.2793(3) 0.1015(5) 0.00306(13) 0.0822(12) Uani 1 d .
H2 H 0.2907 0.0357 -0.0160 0.099 Uiso 1 calc R
C3 C 0.3318(3) 0.1718(5) 0.02205(15) 0.0901(13) Uani 1 d .
H3 H 0.3800 0.1554 0.0160 0.108 Uiso 1 calc R
C4 C 0.3136(2) 0.2667(4) 0.05004(14) 0.0751(11) Uani 1 d .
H4 H 0.3493 0.3153 0.0634 0.090 Uiso 1 calc R
C5 C 0.24212(18) 0.2910(3) 0.05865(9) 0.0496(7) Uani 1 d .
C6 C 0.21660(17) 0.3913(3) 0.08866(9) 0.0460(7) Uani 1 d .
C7 C 0.2630(2) 0.4684(4) 0.11187(11) 0.0641(9) Uani 1 d .
H7 H 0.3126 0.4582 0.1093 0.077 Uiso 1 calc R
C8 C 0.2353(2) 0.5592(4) 0.13847(11) 0.0732(11) Uani 1 d .
H8 H 0.2660 0.6136 0.1536 0.088 Uiso 1 calc R
C9 C 0.1634(2) 0.5708(3) 0.14301(10) 0.0677(10) Uani 1 d .
H9 H 0.1439 0.6314 0.1616 0.081 Uiso 1 calc R
C10 C 0.1194(2) 0.4901(3) 0.11933(10) 0.0560(8) Uani 1 d .
H10 H 0.0698 0.4973 0.1224 0.067 Uiso 1 calc R
C11 C 0.02949(13) -0.0001(2) 0.09312(7) 0.0298(5) Uani 1 d .
C12 C 0.00680(14) -0.0668(2) 0.05807(7) 0.0354(5) Uani 1 d .
H12 H 0.0085 -0.0257 0.0326 0.043 Uiso 1 calc R
C13 C -0.01813(14) -0.1953(2) 0.06252(7) 0.0350(5) Uani 1 d .
C14 C -0.04309(15) -0.2698(2) 0.02500(8) 0.0387(6) Uani 1 d .
C15 C -0.02043(16) -0.2564(2) 0.10121(8) 0.0411(6) Uani 1 d .
H15 H -0.0374 -0.3439 0.1033 0.049 Uiso 1 calc R
C16 C 0.00147(16) -0.1917(2) 0.13587(8) 0.0397(6) Uani 1 d .
H16 H -0.0004 -0.2330 0.1613 0.048 Uiso 1 calc R
C17 C 0.02683(13) -0.0602(2) 0.13121(7) 0.0290(5) Uani 1 d .
C18 C 0.19630(11) -0.0913(2) 0.22382(8) 0.0297(5) Uani 1 d .
C19 C 0.27520(11) -0.0880(2) 0.23485(7) 0.0288(5) Uani 1 d .
C20 C 0.30405(12) 0.0299(2) 0.25218(9) 0.0381(6) Uani 1 d .
H20 H 0.2734 0.1011 0.2580 0.046 Uiso 1 calc R
C21 C 0.37572(12) 0.0425(2) 0.26062(9) 0.0385(6) Uani 1 d .
H21 H 0.3950 0.1217 0.2710 0.046 Uiso 1 calc R
C22 C 0.41850(11) -0.0697(2) 0.25292(7) 0.0272(4) Uani 1 d .
C23 C 0.38985(11) -0.1874(2) 0.23717(7) 0.0242(4) Uani 1 d .
C24 C 0.31716(11) -0.1961(2) 0.22659(7) 0.0276(5) Uani 1 d .
H24 H 0.2983 -0.2727 0.2144 0.033 Uiso 1 calc R
O5 O 0.6343(2) 0.7821(6) 0.08973(15) 0.169(2) Uani 1 d .
N9 N 0.7316(3) 0.7585(7) 0.12683(18) 0.153(2) Uani 1 d .
C25 C 0.7748(6) 0.7692(14) 0.1626(3) 0.275(7) Uani 1 d .
H25A H 0.8048 0.8474 0.1606 0.412 Uiso 1 calc GR
H25B H 0.8045 0.6907 0.1651 0.412 Uiso 1 calc GR
H25C H 0.7443 0.7767 0.1861 0.412 Uiso 1 calc GR
C26 C 0.7707(6) 0.6971(14) 0.0910(3) 0.297(8) Uani 1 d .
H26A H 0.7997 0.7643 0.0780 0.446 Uiso 1 calc GR
H26B H 0.7363 0.6625 0.0719 0.446 Uiso 1 calc GR
H26C H 0.8009 0.6255 0.1005 0.446 Uiso 1 calc GR
C27 C 0.6656(4) 0.7899(9) 0.1217(2) 0.146(2) Uani 1 d .
C28 C 0.6228(6) 0.8427(12) 0.1582(3) 0.239(5) Uani 1 d .
H28A H 0.5877 0.9065 0.1489 0.359 Uiso 1 calc GR
H28B H 0.6550 0.8854 0.1771 0.359 Uiso 1 calc GR
H28C H 0.5989 0.7693 0.1715 0.359 Uiso 1 calc GR

loop_
_atom_site_aniso_label
_atom_site_aniso_U_11
_atom_site_aniso_U_22
_atom_site_aniso_U_33
_atom_site_aniso_U_23
_atom_site_aniso_U_13
_atom_site_aniso_U_12
Zn2 0.05607(19) 0.02567(14) 0.02866(15) 0.00052(11) -0.00971(12) -0.01322(12)
Zn1 0.01429(11) 0.01841(12) 0.02581(13) -0.00125(9) 0.00064(8) -0.00124(8)
O1 0.0188(7) 0.0331(9) 0.0600(11) -0.0087(8) -0.0065(7) 0.0042(6)
O1W 0.0611(13) 0.0384(10) 0.0574(13) 0.0093(9) -0.0088(10) -0.0045(9)
O2 0.0263(9) 0.0441(11) 0.0787(14) -0.0220(10) -0.0155(9) 0.0016(8)
O3 0.0986(18) 0.0264(9) 0.0468(11) -0.0007(8) -0.0246(11) -0.0145(10)
O4 0.0874(15) 0.0366(10) 0.0310(10) 0.0013(8) -0.0201(10) -0.0196(10)
N1 0.0571(14) 0.0315(11) 0.0395(12) -0.0040(9) -0.0087(10) -0.0111(10)
N2 0.0611(16) 0.0434(13) 0.0372(12) 0.0016(10) -0.0010(11) -0.0026(11)
N3 0.0509(13) 0.0253(9) 0.0250(9) 0.0002(7) -0.0059(9) -0.0085(9)
N4 0.0427(11) 0.0254(9) 0.0272(10) 0.0000(8) -0.0031(8) -0.0049(8)
N5 0.0380(10) 0.0218(9) 0.0261(9) -0.0001(7) -0.0035(8) -0.0034(8)
N6 0.0204(8) 0.0198(8) 0.0356(10) -0.0055(7) -0.0018(7) -0.0001(7)
N7 0.0198(8) 0.0229(9) 0.0386(10) -0.0043(8) -0.0023(7) 0.0003(7)
N8 0.0163(8) 0.0211(8) 0.0410(11) -0.0050(8) -0.0037(7) -0.0005(7)
C1 0.087(3) 0.059(2) 0.0502(19) -0.0080(15) 0.0037(18) 0.0036(19)
C2 0.104(3) 0.078(3) 0.064(2) -0.005(2) 0.022(2) 0.021(3)
C3 0.079(3) 0.102(3) 0.089(3) 0.007(3) 0.024(3) 0.013(3)
C4 0.057(2) 0.082(3) 0.086(3) 0.008(2) 0.0044(19) -0.008(2)
C5 0.0575(18) 0.0468(16) 0.0444(16) 0.0110(13) -0.0012(13) -0.0081(14)
C6 0.0560(17) 0.0420(15) 0.0400(14) 0.0082(12) -0.0102(12) -0.0150(13)
C7 0.066(2) 0.064(2) 0.063(2) 0.0046(17) -0.0219(17) -0.0227(18)
C8 0.099(3) 0.062(2) 0.058(2) -0.0026(17) -0.033(2) -0.031(2)
C9 0.107(3) 0.0451(17) 0.0513(19) -0.0160(15) -0.0174(19) -0.0111(19)
C10 0.070(2) 0.0422(16) 0.0554(18) -0.0148(14) -0.0109(16) -0.0047(15)
C11 0.0398(13) 0.0217(10) 0.0280(11) 0.0006(8) -0.0055(9) -0.0046(9)
C12 0.0486(14) 0.0310(12) 0.0267(12) 0.0023(9) -0.0091(10) -0.0059(11)
C13 0.0468(14) 0.0278(11) 0.0304(12) -0.0019(9) -0.0098(10) -0.0033(10)
C14 0.0523(15) 0.0291(12) 0.0346(13) -0.0031(10) -0.0118(11) -0.0056(11)
C15 0.0638(17) 0.0224(11) 0.0370(13) 0.0025(10) -0.0085(12) -0.0112(11)
C16 0.0619(17) 0.0275(12) 0.0298(12) 0.0044(10) -0.0060(11) -0.0082(11)
C17 0.0356(12) 0.0254(11) 0.0260(11) -0.0012(8) -0.0034(9) -0.0013(9)
C18 0.0200(10) 0.0235(11) 0.0455(13) 0.0019(9) -0.0052(9) 0.0003(8)
C19 0.0173(10) 0.0248(10) 0.0443(13) 0.0002(9) -0.0040(9) 0.0003(8)
C20 0.0204(11) 0.0247(11) 0.0692(18) -0.0106(11) -0.0054(11) 0.0055(9)
C21 0.0228(11) 0.0250(11) 0.0678(18) -0.0145(11) -0.0064(11) 0.0016(9)
C22 0.0190(10) 0.0226(10) 0.0399(12) -0.0038(9) -0.0027(8) -0.0006(8)
C23 0.0201(10) 0.0203(9) 0.0323(11) -0.0027(8) -0.0023(8) 0.0007(8)
C24 0.0213(10) 0.0204(10) 0.0411(13) -0.0043(9) -0.0048(9) -0.0015(8)
O5 0.113(3) 0.268(6) 0.126(4) 0.038(4) -0.013(3) 0.056(4)
N9 0.129(4) 0.229(5) 0.101(3) 0.050(3) -0.018(3) 0.006(4)
C25 0.218(11) 0.47(2) 0.132(7) 0.063(10) -0.079(7) -0.048(12)
C26 0.244(12) 0.52(2) 0.131(7) 0.028(11) 0.021(8) 0.183(14)
C27 0.119(4) 0.218(6) 0.099(3) 0.063(4) -0.005(4) -0.004(5)
C28 0.283(13) 0.321(14) 0.114(6) 0.014(8) 0.062(7) 0.029(11)

loop_
_atom_type_symbol
_atom_type_description
_atom_type_scat_dispersion_real
_atom_type_scat_dispersion_imag
_atom_type_scat_source
C C 0.0033 0.0016 'International Tables Vol C Tables 4.2.6.8 and 6.1.1.4'
H H 0.0000 0.0000 'International Tables Vol C Tables 4.2.6.8 and 6.1.1.4'
N N 0.0061 0.0033 'International Tables Vol C Tables 4.2.6.8 and 6.1.1.4'
O O 0.0106 0.0060 'International Tables Vol C Tables 4.2.6.8 and 6.1.1.4'
Zn Zn 0.2839 1.4301 'International Tables Vol C Tables 4.2.6.8 and 6.1.1.4'

loop_
_geom_angle_atom_site_label_1
_geom_angle_atom_site_label_2
_geom_angle_atom_site_label_3
_geom_angle
_geom_angle_site_symmetry_1
_geom_angle_site_symmetry_3
O1W Zn2 N2 158.44(9) . .
O4 Zn2 O1W 94.48(9) 5 .
O4 Zn2 N1 152.90(9) 5 .
O4 Zn2 N2 89.28(10) 5 .
O4 Zn2 N3 101.95(8) 5 .
N1 Zn2 O1W 91.66(9) . .
N1 Zn2 N2 76.00(10) . .
N3 Zn2 O1W 98.15(9) . .
N3 Zn2 N1 103.26(8) . .
N3 Zn2 N2 101.82(9) . .
O1 Zn1 N5 117.53(8) . .
O1 Zn1 N6 97.10(7) . 7_665
O1 Zn1 N8 115.12(8) . 6_556
N5 Zn1 N6 103.28(8) . 7_665
N8 Zn1 N5 107.86(8) 6_556 .
N8 Zn1 N6 115.24(7) 6_556 7_665
C18 O1 Zn1 116.86(15) . .
Zn2 O1W H1WA 111.0 . .
Zn2 O1W H1WB 110.5 . .
H1WA O1W H1WB 107.8 . .
C14 O4 Zn2 121.31(16) . 5
C6 N1 Zn2 118.08(19) . .
C10 N1 Zn2 123.1(2) . .
C10 N1 C6 118.7(3) . .
C1 N2 Zn2 126.4(2) . .
C5 N2 Zn2 114.9(2) . .
C5 N2 C1 118.7(3) . .
N4 N3 Zn2 120.29(15) . .
N4 N3 C11 107.83(19) . .
C11 N3 Zn2 131.88(16) . .
N3 N4 N5 110.27(18) . .
N4 N5 Zn1 119.02(14) . .
N4 N5 C17 108.12(18) . .
C17 N5 Zn1 132.84(15) . .
N7 N6 Zn1 126.06(14) . 7_655
N7 N6 C23 108.59(17) . .
C23 N6 Zn1 125.16(14) . 7_655
N6 N7 N8 110.22(16) . .
N7 N8 Zn1 122.48(13) . 6_656
N7 N8 C22 107.91(17) . .
C22 N8 Zn1 129.55(15) . 6_656
N2 C1 H1 118.9 . .
N2 C1 C2 122.2(4) . .
C2 C1 H1 118.9 . .
C1 C2 H2 120.5 . .
C3 C2 C1 118.9(4) . .
C3 C2 H2 120.5 . .
C2 C3 H3 120.4 . .
C2 C3 C4 119.3(4) . .
C4 C3 H3 120.4 . .
C3 C4 H4 120.0 . .
C3 C4 C5 120.0(4) . .
C5 C4 H4 120.0 . .
N2 C5 C4 120.8(3) . .
N2 C5 C6 114.9(3) . .
C4 C5 C6 124.3(3) . .
N1 C6 C5 116.0(2) . .
N1 C6 C7 121.3(3) . .
C7 C6 C5 122.7(3) . .
C6 C7 H7 120.5 . .
C8 C7 C6 119.1(4) . .
C8 C7 H7 120.5 . .
C7 C8 H8 119.9 . .
C9 C8 C7 120.2(3) . .
C9 C8 H8 119.9 . .
C8 C9 H9 120.9 . .
C8 C9 C10 118.3(4) . .
C10 C9 H9 120.9 . .
N1 C10 C9 122.4(4) . .
N1 C10 H10 118.8 . .
C9 C10 H10 118.8 . .
N3 C11 C12 131.3(2) . .
N3 C11 C17 106.98(19) . .
C17 C11 C12 121.7(2) . .
C11 C12 H12 121.3 . .
C13 C12 C11 117.5(2) . .
C13 C12 H12 121.3 . .
C12 C13 C14 118.5(2) . .
C12 C13 C15 120.7(2) . .
C15 C13 C14 120.7(2) . .
O3 C14 O4 124.3(2) . .
O3 C14 C13 121.0(2) . .
O4 C14 C13 114.6(2) . .
C13 C15 H15 118.8 . .
C16 C15 C13 122.3(2) . .
C16 C15 H15 118.8 . .
C15 C16 H16 121.6 . .
C15 C16 C17 116.8(2) . .
C17 C16 H16 121.6 . .
N5 C17 C11 106.80(19) . .
N5 C17 C16 132.2(2) . .
C11 C17 C16 121.0(2) . .
O1 C18 C19 114.3(2) . .
O2 C18 O1 125.2(2) . .
O2 C18 C19 120.5(2) . .
C20 C19 C18 118.90(19) . .
C24 C19 C18 119.5(2) . .
C24 C19 C20 121.5(2) . .
C19 C20 H20 119.0 . .
C21 C20 C19 121.9(2) . .
C21 C20 H20 119.0 . .
C20 C21 H21 121.8 . .
C20 C21 C22 116.4(2) . .
C22 C21 H21 121.8 . .
N8 C22 C21 131.5(2) . .
N8 C22 C23 106.81(18) . .
C23 C22 C21 121.7(2) . .
N6 C23 C22 106.44(18) . .
N6 C23 C24 132.5(2) . .
C22 C23 C24 121.06(19) . .
C19 C24 C23 117.2(2) . .
C19 C24 H24 121.4 . .
C23 C24 H24 121.4 . .
C25 N9 C26 113.4(8) . .
C27 N9 C25 129.2(8) . .
C27 N9 C26 117.4(7) . .
N9 C25 H25A 109.5 . .
N9 C25 H25B 109.5 . .
N9 C25 H25C 109.5 . .
H25A C25 H25B 109.5 . .
H25A C25 H25C 109.5 . .
H25B C25 H25C 109.5 . .
N9 C26 H26A 109.5 . .
N9 C26 H26B 109.5 . .
N9 C26 H26C 109.5 . .
H26A C26 H26B 109.5 . .
H26A C26 H26C 109.5 . .
H26B C26 H26C 109.5 . .
O5 C27 N9 124.4(8) . .
O5 C27 C28 116.9(8) . .
N9 C27 C28 118.7(8) . .
C27 C28 H28A 109.5 . .
C27 C28 H28B 109.5 . .
C27 C28 H28C 109.5 . .
H28A C28 H28B 109.5 . .
H28A C28 H28C 109.5 . .
H28B C28 H28C 109.5 . .

loop_
_geom_bond_atom_site_label_1
_geom_bond_atom_site_label_2
_geom_bond_distance
_geom_bond_site_symmetry_2
Zn2 O1W 2.086(2) .
Zn2 O4 1.9582(18) 5
Zn2 N1 2.076(2) .
Zn2 N2 2.187(3) .
Zn2 N3 2.024(2) .
Zn1 O1 1.9112(16) .
Zn1 N5 1.9891(19) .
Zn1 N6 2.0188(18) 7_665
Zn1 N8 1.9678(17) 6_556
O1 C18 1.270(3) .
O1W H1WA 0.8730 .
O1W H1WB 0.8747 .
O2 C18 1.217(3) .
O3 C14 1.230(3) .
O4 Zn2 1.9582(18) 5
O4 C14 1.258(3) .
N1 C6 1.334(4) .
N1 C10 1.327(4) .
N2 C1 1.338(4) .
N2 C5 1.334(4) .
N3 N4 1.325(3) .
N3 C11 1.369(3) .
N4 N5 1.329(3) .
N5 C17 1.363(3) .
N6 Zn1 2.0188(18) 7_655
N6 N7 1.312(2) .
N6 C23 1.364(3) .
N7 N8 1.330(2) .
N8 Zn1 1.9678(17) 6_656
N8 C22 1.362(3) .
C1 H1 0.9300 .
C1 C2 1.375(5) .
C2 H2 0.9300 .
C2 C3 1.353(6) .
C3 H3 0.9300 .
C3 C4 1.360(6) .
C4 H4 0.9300 .
C4 C5 1.379(5) .
C5 C6 1.479(4) .
C6 C7 1.383(4) .
C7 H7 0.9300 .
C7 C8 1.357(5) .
C8 H8 0.9300 .
C8 C9 1.349(6) .
C9 H9 0.9300 .
C9 C10 1.384(4) .
C10 H10 0.9300 .
C11 C12 1.391(3) .
C11 C17 1.384(3) .
C12 H12 0.9300 .
C12 C13 1.369(3) .
C13 C14 1.508(3) .
C13 C15 1.406(3) .
C15 H15 0.9300 .
C15 C16 1.367(3) .
C16 H16 0.9300 .
C16 C17 1.401(3) .
C18 C19 1.510(3) .
C19 C20 1.410(3) .
C19 C24 1.357(3) .
C20 H20 0.9300 .
C20 C21 1.366(3) .
C21 H21 0.9300 .
C21 C22 1.395(3) .
C22 C23 1.387(3) .
C23 C24 1.397(3) .
C24 H24 0.9300 .
O5 C27 1.200(8) .
N9 C25 1.423(9) .
N9 C26 1.508(10) .
N9 C27 1.277(9) .
C25 H25A 0.9600 .
C25 H25B 0.9600 .
C25 H25C 0.9600 .
C26 H26A 0.9600 .
C26 H26B 0.9600 .
C26 H26C 0.9600 .
C27 C28 1.528(11) .
C28 H28A 0.9600 .
C28 H28B 0.9600 .
C28 H28C 0.9600 .

loop_
_geom_torsion_atom_site_label_1
_geom_torsion_atom_site_label_2
_geom_torsion_atom_site_label_3
_geom_torsion_atom_site_label_4
_geom_torsion
_geom_torsion_site_symmetry_1
_geom_torsion_site_symmetry_4
Zn2 O4 C14 O3 2.0(4) 5 .
Zn2 O4 C14 C13 -176.31(18) 5 .
Zn2 N1 C6 C5 3.1(3) . .
Zn2 N1 C6 C7 -176.5(2) . .
Zn2 N1 C10 C9 177.0(3) . .
Zn2 N2 C1 C2 -178.8(3) . .
Zn2 N2 C5 C4 179.1(3) . .
Zn2 N2 C5 C6 -0.6(3) . .
Zn2 N3 N4 N5 -178.96(15) . .
Zn2 N3 C11 C12 -0.7(4) . .
Zn2 N3 C11 C17 178.65(18) . .
Zn1 O1 C18 O2 -11.1(3) . .
Zn1 O1 C18 C19 167.05(15) . .
Zn1 N5 C17 C11 177.97(17) . .
Zn1 N5 C17 C16 -2.5(4) . .
Zn1 N6 N7 N8 -174.39(14) 7_655 .
Zn1 N6 C23 C22 173.95(16) 7_655 .
Zn1 N6 C23 C24 -7.4(4) 7_655 .
Zn1 N8 C22 C21 1.2(4) 6_656 .
Zn1 N8 C22 C23 -178.13(16) 6_656 .
O1 Zn1 N5 N4 -78.18(18) . .
O1 Zn1 N5 C17 103.6(2) . .
O1 C18 C19 C20 -15.9(3) . .
O1 C18 C19 C24 166.4(2) . .
O1W Zn2 N1 C6 -164.7(2) . .
O1W Zn2 N1 C10 19.5(2) . .
O1W Zn2 N2 C1 -123.1(3) . .
O1W Zn2 N2 C5 58.2(3) . .
O1W Zn2 N3 N4 -79.7(2) . .
O1W Zn2 N3 C11 101.0(2) . .
O2 C18 C19 C20 162.4(3) . .
O2 C18 C19 C24 -15.3(4) . .
O4 Zn2 N1 C6 -61.5(3) 5 .
O4 Zn2 N1 C10 122.6(3) 5 .
O4 Zn2 N2 C1 -22.7(3) 5 .
O4 Zn2 N2 C5 158.6(2) 5 .
O4 Zn2 N3 N4 -176.10(19) 5 .
O4 Zn2 N3 C11 4.6(3) 5 .
N1 Zn2 N2 C1 -179.7(3) . .
N1 Zn2 N2 C5 1.61(19) . .
N1 Zn2 N3 N4 13.9(2) . .
N1 Zn2 N3 C11 -165.4(2) . .
N1 C6 C7 C8 -1.1(5) . .
N2 Zn2 N1 C6 -2.5(2) . .
N2 Zn2 N1 C10 -178.4(3) . .
N2 Zn2 N3 N4 92.12(19) . .
N2 Zn2 N3 C11 -87.2(2) . .
N2 C1 C2 C3 -0.2(6) . .
N2 C5 C6 N1 -1.5(4) . .
N2 C5 C6 C7 178.0(3) . .
N3 Zn2 N1 C6 96.6(2) . .
N3 Zn2 N1 C10 -79.3(2) . .
N3 Zn2 N2 C1 79.4(3) . .
N3 Zn2 N2 C5 -99.3(2) . .
N3 N4 N5 Zn1 -178.68(16) . .
N3 N4 N5 C17 -0.1(3) . .
N3 C11 C12 C13 178.9(3) . .
N3 C11 C17 N5 0.7(3) . .
N3 C11 C17 C16 -178.9(2) . .
N4 N3 C11 C12 180.0(3) . .
N4 N3 C11 C17 -0.7(3) . .
N4 N5 C17 C11 -0.4(3) . .
N4 N5 C17 C16 179.2(3) . .
N5 Zn1 O1 C18 -45.7(2) . .
N6 Zn1 O1 C18 -154.69(18) 7_665 .
N6 Zn1 N5 N4 27.26(18) 7_665 .
N6 Zn1 N5 C17 -151.0(2) 7_665 .
N6 N7 N8 Zn1 177.57(15) . 6_656
N6 N7 N8 C22 0.0(3) . .
N6 C23 C24 C19 177.3(2) . .
N7 N6 C23 C22 -1.3(3) . .
N7 N6 C23 C24 177.4(2) . .
N7 N8 C22 C21 178.5(3) . .
N7 N8 C22 C23 -0.8(3) . .
N8 Zn1 O1 C18 83.11(19) 6_556 .
N8 Zn1 N5 N4 149.69(16) 6_556 .
N8 Zn1 N5 C17 -28.5(2) 6_556 .
N8 C22 C23 N6 1.3(3) . .
N8 C22 C23 C24 -177.6(2) . .
C1 N2 C5 C4 0.3(5) . .
C1 N2 C5 C6 -179.4(3) . .
C1 C2 C3 C4 0.5(7) . .
C2 C3 C4 C5 -0.4(7) . .
C3 C4 C5 N2 0.0(6) . .
C3 C4 C5 C6 179.6(4) . .
C4 C5 C6 N1 178.8(3) . .
C4 C5 C6 C7 -1.7(5) . .
C5 N2 C1 C2 -0.2(5) . .
C5 C6 C7 C8 179.3(3) . .
C6 N1 C10 C9 1.1(5) . .
C6 C7 C8 C9 2.0(5) . .
C7 C8 C9 C10 -1.3(6) . .
C8 C9 C10 N1 -0.3(5) . .
C10 N1 C6 C5 179.1(3) . .
C10 N1 C6 C7 -0.4(4) . .
C11 N3 N4 N5 0.5(3) . .
C11 C12 C13 C14 180.0(2) . .
C11 C12 C13 C15 0.0(4) . .
C12 C11 C17 N5 -179.9(2) . .
C12 C11 C17 C16 0.5(4) . .
C12 C13 C14 O3 175.5(3) . .
C12 C13 C14 O4 -6.1(4) . .
C12 C13 C15 C16 0.3(5) . .
C13 C15 C16 C17 -0.2(4) . .
C14 C13 C15 C16 -179.7(3) . .
C15 C13 C14 O3 -4.5(4) . .
C15 C13 C14 O4 173.9(3) . .
C15 C16 C17 N5 -179.7(3) . .
C15 C16 C17 C11 -0.2(4) . .
C17 C11 C12 C13 -0.3(4) . .
C18 C19 C20 C21 -176.1(3) . .
C18 C19 C24 C23 179.6(2) . .
C19 C20 C21 C22 -2.8(4) . .
C20 C19 C24 C23 2.0(4) . .
C20 C21 C22 N8 -178.7(3) . .
C20 C21 C22 C23 0.6(4) . .
C21 C22 C23 N6 -178.2(2) . .
C21 C22 C23 C24 3.0(4) . .
C22 C23 C24 C19 -4.2(4) . .
C23 N6 N7 N8 0.8(3) . .
C24 C19 C20 C21 1.6(4) . .
C25 N9 C27 O5 176.9(10) . .
C25 N9 C27 C28 -2.3(15) . .
C26 N9 C27 O5 -5.2(14) . .
C26 N9 C27 C28 175.5(9) . .
